data_4101378
loop_
_publ_author_name
'Akiyama, Takahiko'
'Morita, Hisashi'
'Fuchibe, Kohei'

_publ_section_title
;
 Chiral Br\/onsted acid-catalyzed inverse electron-demand aza
 Diels-Alder reaction.
;
_journal_issue 40
_journal_name_full 'Journal of the American Chemical Society'
_journal_page_first 13070
_journal_page_last 13071
_journal_paper_doi 10.1021/ja064676r
_journal_volume 128
_journal_year 2006
_chemical_formula_sum 'C17 H18 Br N O2'
_chemical_formula_weight 348.23
_chemical_name_systematic
; 
 ? 
;
_space_group_IT_number 19
_symmetry_cell_setting orthorhombic
_symmetry_space_group_name_Hall 'P 2ac 2ab'
_symmetry_space_group_name_H-M 'P 21 21 21'
_atom_sites_solution_hydrogens geom
_atom_sites_solution_primary direct
_atom_sites_solution_secondary difmap
_audit_creation_method SHELXL-97
_cell_angle_alpha 90.00
_cell_angle_beta 90.00
_cell_angle_gamma 90.00
_cell_formula_units_Z 4
_cell_length_a 8.2680(5)
_cell_length_b 9.5050(3)
_cell_length_c 20.1710(10)
_cell_measurement_reflns_used 3755
_cell_measurement_temperature 200
_cell_measurement_theta_max 27.94
_cell_measurement_theta_min 2.66
_cell_volume 1585.19(13)
_computing_cell_refinement SCALEPACK
_computing_data_collection XPRESS
_computing_data_reduction DENZO
_computing_molecular_graphics ORTEP
_computing_publication_material CIFTAB
_computing_structure_refinement SHELXL-97
_computing_structure_solution SIR-92
_diffrn_ambient_temperature 200
_diffrn_measured_fraction_theta_full 0.997
_diffrn_measured_fraction_theta_max 0.997
_diffrn_measurement_device_type 'MacScience DIP2030 imaging plate'
_diffrn_measurement_method \w
_diffrn_radiation_monochromator graphite
_diffrn_radiation_source 'fine-focus rotating anode'
_diffrn_radiation_type MoK\a
_diffrn_radiation_wavelength 0.71073
_diffrn_reflns_av_R_equivalents 0.0000
_diffrn_reflns_av_sigmaI/netI 0.0285
_diffrn_reflns_limit_h_max 10
_diffrn_reflns_limit_h_min -10
_diffrn_reflns_limit_k_max 12
_diffrn_reflns_limit_k_min -12
_diffrn_reflns_limit_l_max 26
_diffrn_reflns_limit_l_min -26
_diffrn_reflns_number 3755
_diffrn_reflns_theta_full 27.94
_diffrn_reflns_theta_max 27.94
_diffrn_reflns_theta_min 2.66
_exptl_absorpt_coefficient_mu 2.597
_exptl_absorpt_correction_type none
_exptl_crystal_colour colorless
_exptl_crystal_density_diffrn 1.459
_exptl_crystal_density_meas ?
_exptl_crystal_density_method .
_exptl_crystal_description plate
_exptl_crystal_F_000 712
_exptl_crystal_size_max 0.30
_exptl_crystal_size_mid 0.30
_exptl_crystal_size_min 0.20
_refine_diff_density_max 0.491
_refine_diff_density_min -0.558
_refine_diff_density_rms 0.097
_refine_ls_abs_structure_details 'Flack H D (1983), Acta Cryst. A39, 876-881'
_refine_ls_abs_structure_Flack 0.030(12)
_refine_ls_extinction_coef 0.024(3)
_refine_ls_extinction_expression Fc^*^=kFc[1+0.001xFc^2^\l^3^/sin(2\q)]^-1/4^
_refine_ls_extinction_method SHELXL
_refine_ls_goodness_of_fit_ref 1.057
_refine_ls_hydrogen_treatment mixed
_refine_ls_matrix_type full
_refine_ls_number_parameters 191
_refine_ls_number_reflns 3755
_refine_ls_number_restraints 0
_refine_ls_restrained_S_all 1.057
_refine_ls_R_factor_all 0.0470
_refine_ls_R_factor_gt 0.0414
_refine_ls_shift/su_max 0.002
_refine_ls_shift/su_mean 0.000
_refine_ls_structure_factor_coef Fsqd
_refine_ls_weighting_details 'calc w=1/[\s^2^(Fo^2^)+(0.1000P)^2^+0.0000P] where P=(Fo^2^+2Fc^2^)/3'
_refine_ls_weighting_scheme calc
_refine_ls_wR_factor_gt 0.1227
_refine_ls_wR_factor_ref 0.1298
_reflns_number_gt 3418
_reflns_number_total 3755
_reflns_threshold_expression >2sigma(I)
_cod_data_source_file ja064676rsi20060828_080658.cif
_cod_data_source_block shelxl
_cod_original_sg_symbol_H-M P212121
_cod_database_code 4101378

loop_
_symmetry_equiv_pos_as_xyz
'x, y, z'
'-x+1/2, -y, z+1/2'
'x+1/2, -y+1/2, -z'
'-x, y+1/2, -z+1/2'

loop_
_atom_site_label
_atom_site_type_symbol
_atom_site_fract_x
_atom_site_fract_y
_atom_site_fract_z
_atom_site_U_iso_or_equiv
_atom_site_adp_type
_atom_site_occupancy
_atom_site_symmetry_multiplicity
_atom_site_calc_flag
_atom_site_refinement_flags
Br1 Br -0.44366(5) -0.18303(4) -0.378898(17) 0.05692(15) Uani 1 1 d .
O101 O -0.8768(3) -0.1524(3) -0.76856(13) 0.0565(6) Uani 1 1 d .
H101 H -0.9690 -0.1585 -0.7936 0.068 Uiso 1 1 d R
O102 O -0.1716(2) -0.1865(2) -0.82607(13) 0.0466(5) Uani 1 1 d .
N103 N -0.5846(3) -0.1458(3) -0.71284(14) 0.0444(6) Uani 1 1 d .
H103 H -0.6875 -0.1293 -0.6927 0.053 Uiso 1 1 d R
C1 C -0.4419(4) -0.0823(3) -0.68204(17) 0.0434(6) Uani 1 1 d .
H1 H -0.4416 0.0178 -0.6887 0.052 Uiso 1 1 d R
C2 C -0.2946(3) -0.1474(3) -0.71626(18) 0.0460(7) Uani 1 1 d .
H2A H -0.1972 -0.1137 -0.6958 0.055 Uiso 1 1 d R
H2B H -0.2994 -0.2480 -0.7125 0.055 Uiso 1 1 d R
C3 C -0.2928(3) -0.1081(3) -0.78927(18) 0.0437(7) Uani 1 1 d .
H3 H -0.2622 -0.0112 -0.7938 0.052 Uiso 1 1 d R
C4 C -0.4580(3) -0.1186(3) -0.82172(17) 0.0409(6) Uani 1 1 d .
C5 C -0.4779(4) -0.1082(3) -0.89000(18) 0.0471(7) Uani 1 1 d .
H5 H -0.3848 -0.0984 -0.9181 0.057 Uiso 1 1 d R
C6 C -0.6292(5) -0.1115(4) -0.9186(2) 0.0520(8) Uani 1 1 d .
H6 H -0.6405 -0.1039 -0.9658 0.062 Uiso 1 1 d R
C7 C -0.7659(4) -0.1264(3) -0.87899(18) 0.0464(6) Uani 1 1 d .
H7 H -0.8711 -0.1284 -0.8991 0.056 Uiso 1 1 d R
C8 C -0.7495(3) -0.1384(3) -0.81115(17) 0.0431(6) Uani 1 1 d .
C9 C -0.5955(3) -0.1341(3) -0.78130(16) 0.0392(6) Uani 1 1 d .
C10 C -0.4429(4) -0.1067(3) -0.60816(17) 0.0443(6) Uani 1 1 d .
C11 C -0.4052(4) 0.0018(3) -0.56503(18) 0.0459(7) Uani 1 1 d .
H11 H -0.3787 0.0932 -0.5822 0.055 Uiso 1 1 d R
C12 C -0.4063(4) -0.0199(3) -0.49656(19) 0.0500(7) Uani 1 1 d .
H12 H -0.3800 0.0561 -0.4671 0.060 Uiso 1 1 d R
C13 C -0.4451(4) -0.1508(3) -0.47179(17) 0.0477(6) Uani 1 1 d .
C14 C -0.4840(6) -0.2613(4) -0.5143(2) 0.0627(10) Uani 1 1 d .
H14 H -0.5123 -0.3518 -0.4966 0.075 Uiso 1 1 d R
C15 C -0.4812(6) -0.2378(4) -0.5822(2) 0.0626(11) Uani 1 1 d .
H15 H -0.5080 -0.3141 -0.6114 0.075 Uiso 1 1 d R
C16 C -0.2009(4) -0.3359(3) -0.8304(3) 0.0616(10) Uani 1 1 d .
H16A H -0.1799 -0.3787 -0.7882 0.074 Uiso 1 1 d R
H16B H -0.3117 -0.3517 -0.8426 0.074 Uiso 1 1 d R
C17 C -0.0937(10) -0.3956(5) -0.8812(3) 0.109(2) Uani 1 1 d .
H17A H -0.1107 -0.4951 -0.8853 0.131 Uiso 1 1 d R
H17B H 0.0164 -0.3779 -0.8686 0.131 Uiso 1 1 d R
H17C H -0.1155 -0.3510 -0.9230 0.131 Uiso 1 1 d R

loop_
_atom_site_aniso_label
_atom_site_aniso_U_11
_atom_site_aniso_U_22
_atom_site_aniso_U_33
_atom_site_aniso_U_23
_atom_site_aniso_U_13
_atom_site_aniso_U_12
Br1 0.0612(2) 0.0533(2) 0.0562(2) -0.00308(15) -0.00591(16) -0.00175(15)
O101 0.0249(9) 0.0862(19) 0.0583(13) -0.0043(12) 0.0003(9) -0.0032(10)
O102 0.0274(9) 0.0390(9) 0.0734(14) -0.0004(11) 0.0038(9) -0.0017(8)
N103 0.0273(11) 0.0534(14) 0.0525(14) 0.0029(11) -0.0008(10) -0.0008(9)
C1 0.0324(12) 0.0369(12) 0.0609(16) -0.0022(11) -0.0044(14) 0.0007(11)
C2 0.0267(12) 0.0446(15) 0.0667(19) -0.0036(13) -0.0062(12) 0.0033(10)
C3 0.0278(13) 0.0347(13) 0.0686(19) 0.0026(12) 0.0026(12) -0.0003(10)
C4 0.0262(12) 0.0342(11) 0.0624(17) 0.0065(11) 0.0008(12) 0.0016(10)
C5 0.0396(17) 0.0469(15) 0.0549(18) 0.0082(13) 0.0069(12) -0.0008(11)
C6 0.0481(18) 0.0503(17) 0.0575(19) 0.0072(14) -0.0021(15) 0.0002(14)
C7 0.0330(13) 0.0453(14) 0.0608(17) 0.0038(14) -0.0054(14) 0.0026(11)
C8 0.0278(12) 0.0445(14) 0.0570(17) -0.0020(12) -0.0006(12) 0.0032(10)
C9 0.0279(12) 0.0353(12) 0.0544(16) 0.0012(11) -0.0011(11) 0.0004(9)
C10 0.0365(13) 0.0352(12) 0.0614(17) -0.0026(11) -0.0072(14) -0.0007(11)
C11 0.0354(14) 0.0354(12) 0.067(2) -0.0033(13) 0.0012(12) -0.0051(10)
C12 0.0404(16) 0.0400(14) 0.070(2) -0.0092(14) 0.0008(14) -0.0057(12)
C13 0.0414(14) 0.0447(14) 0.0571(16) -0.0051(12) -0.0069(14) 0.0019(13)
C14 0.087(3) 0.0396(15) 0.062(2) 0.0012(15) -0.014(2) -0.0137(16)
C15 0.089(3) 0.0376(14) 0.061(2) -0.0012(15) -0.0209(19) -0.0171(16)
C16 0.0409(16) 0.0363(14) 0.108(3) -0.0029(17) 0.0088(17) 0.0009(12)
C17 0.152(6) 0.055(2) 0.120(5) -0.023(3) 0.065(5) -0.015(3)

loop_
_atom_type_symbol
_atom_type_description
_atom_type_scat_dispersion_real
_atom_type_scat_dispersion_imag
_atom_type_scat_source
C C 0.0033 0.0016 'International Tables Vol C Tables 4.2.6.8 and 6.1.1.4'
H H 0.0000 0.0000 'International Tables Vol C Tables 4.2.6.8 and 6.1.1.4'
O O 0.0106 0.0060 'International Tables Vol C Tables 4.2.6.8 and 6.1.1.4'
N N 0.0061 0.0033 'International Tables Vol C Tables 4.2.6.8 and 6.1.1.4'
Br Br -0.2901 2.4595 'International Tables Vol C Tables 4.2.6.8 and 6.1.1.4'

loop_
_geom_angle_atom_site_label_1
_geom_angle_atom_site_label_2
_geom_angle_atom_site_label_3
_geom_angle
C8 O101 H101 107.5
C3 O102 C16 114.8(2)
C9 N103 C1 116.2(3)
C9 N103 H103 110.6
C1 N103 H103 118.0
N103 C1 C10 110.6(3)
N103 C1 C2 106.4(2)
C10 C1 C2 112.8(3)
N103 C1 H1 110.6
C10 C1 H1 106.9
C2 C1 H1 109.6
C1 C2 C3 110.2(2)
C1 C2 H2A 109.8
C3 C2 H2A 109.1
C1 C2 H2B 109.6
C3 C2 H2B 108.7
H2A C2 H2B 109.5
O102 C3 C4 111.5(3)
O102 C3 C2 112.1(2)
C4 C3 C2 113.1(2)
O102 C3 H3 105.2
C4 C3 H3 105.0
C2 C3 H3 109.3
C5 C4 C9 119.1(3)
C5 C4 C3 121.9(3)
C9 C4 C3 118.9(3)
C6 C5 C4 121.3(3)
C6 C5 H5 118.9
C4 C5 H5 119.8
C5 C6 C7 120.0(3)
C5 C6 H6 120.1
C7 C6 H6 119.8
C8 C7 C6 119.8(3)
C8 C7 H7 120.5
C6 C7 H7 119.7
O101 C8 C7 123.8(3)
O101 C8 C9 115.5(3)
C7 C8 C9 120.7(3)
N103 C9 C4 122.2(3)
N103 C9 C8 118.8(3)
C4 C9 C8 119.0(3)
C15 C10 C11 118.9(3)
C15 C10 C1 120.8(3)
C11 C10 C1 120.3(3)
C12 C11 C10 120.7(3)
C12 C11 H11 119.4
C10 C11 H11 119.9
C13 C12 C11 119.5(3)
C13 C12 H12 120.5
C11 C12 H12 120.0
C12 C13 C14 120.7(3)
C12 C13 Br1 120.1(2)
C14 C13 Br1 119.1(3)
C13 C14 C15 118.8(3)
C13 C14 H14 120.2
C15 C14 H14 121.0
C10 C15 C14 121.4(3)
C10 C15 H15 119.9
C14 C15 H15 118.7
O102 C16 C17 108.7(3)
O102 C16 H16A 109.4
C17 C16 H16A 110.3
O102 C16 H16B 109.2
C17 C16 H16B 109.7
H16A C16 H16B 109.5
C16 C17 H17A 110.6
C16 C17 H17B 108.6
H17A C17 H17B 109.5
C16 C17 H17C 109.2
H17A C17 H17C 109.5
H17B C17 H17C 109.5

loop_
_geom_bond_atom_site_label_1
_geom_bond_atom_site_label_2
_geom_bond_distance
Br1 C13 1.899(3)
O101 C8 1.365(4)
O101 H101 0.9165
O102 C3 1.452(4)
O102 C16 1.444(4)
N103 C9 1.388(4)
N103 C1 1.464(4)
N103 H103 0.9559
C1 C10 1.508(5)
C1 C2 1.531(4)
C1 H1 0.9600
C2 C3 1.519(5)
C2 H2A 0.9600
C2 H2B 0.9600
C3 C4 1.518(4)
C3 H3 0.9600
C4 C5 1.391(5)
C4 C9 1.407(4)
C5 C6 1.377(5)
C5 H5 0.9600
C6 C7 1.391(5)
C6 H6 0.9600
C7 C8 1.380(5)
C7 H7 0.9600
C8 C9 1.409(4)
C10 C15 1.389(4)
C10 C11 1.385(4)
C11 C12 1.396(5)
C11 H11 0.9600
C12 C13 1.379(5)
C12 H12 0.9600
C13 C14 1.393(5)
C14 C15 1.387(5)
C14 H14 0.9600
C15 H15 0.9601
C16 C17 1.469(7)
C16 H16A 0.9600
C16 H16B 0.9599
C17 H17A 0.9600
C17 H17B 0.9598
C17 H17C 0.9601

loop_
_cod_related_entry_id
_cod_related_entry_database
_cod_related_entry_code
1 ChemSpider 30660019
